data_7150923
loop_
_publ_author_name
'Karapetyan, Vahuni'
'Mkrtchyan, Satenik'
'Schmidt, Andreas'
'G\"utlein, J\"org-Peter'
'Villinger, Alexander'
'Reinke, Helmut'
'Jiao, Haijun'
'Fischer, Christine'
'Langer, Peter'

_publ_section_title
;
 Synthesis of 3,4-benzo-7-hydroxy-2,9-diazabicyclo[3.3.1]non-7-enes by
 cyclization of 1,3-bis(silyl enol ethers) with quinazolines
;
_journal_issue 16
_journal_name_full 'Organic &amp; Biomolecular Chemistry'
_journal_page_first 2961
_journal_page_last 2968
_journal_paper_doi 10.1039/b803141j
_journal_volume 6
_journal_year 2008
_chemical_formula_moiety 'C19 H22 N2 O7'
_chemical_formula_sum 'C19 H22 N2 O7'
_chemical_formula_weight 390.39
_chemical_name_common
;
11-Hydroxy-4,5-dimethyl-8,13-diaza-
tricyclo(7.3.1.02,7)trideca-2(7),3,5,10-tetraene-8,13-tricarboxylic
acid trimethyl ester
;
_chemical_name_systematic
;
11-Hydroxy-4,5-dimethyl-8,13-diaza-tricyclo[7.3.1.02,7]trideca-2(7),3,5,10-
tetraene-8,13-tricarboxylic acid trimethyl ester
;
_space_group_IT_number 2
_symmetry_cell_setting triclinic
_symmetry_Int_Tables_number 2
_symmetry_space_group_name_Hall '-P 1'
_symmetry_space_group_name_H-M 'P -1'
_atom_sites_solution_hydrogens geom
_atom_sites_solution_primary direct
_atom_sites_solution_secondary difmap
_audit_creation_method SHELXL-97
_cell_angle_alpha 103.88(3)
_cell_angle_beta 96.73(3)
_cell_angle_gamma 105.83(3)
_cell_formula_units_Z 2
_cell_length_a 8.1758(16)
_cell_length_b 8.9304(18)
_cell_length_c 13.714(3)
_cell_measurement_reflns_used 5006
_cell_measurement_temperature 173(2)
_cell_measurement_theta_max 62.672
_cell_measurement_theta_min 4.950
_cell_volume 917.1(4)
_computing_cell_refinement 'Bruker Apex v2.0-2'
_computing_data_collection 'Bruker Apex v2.0-2'
_computing_data_reduction 'Bruker SAINT'
_computing_molecular_graphics
;
ORTEP-3 (Farrugia, 1997), DIAMOND v3.0a (Brandenburg, 2005)
;
_computing_publication_material SHELXL-97
_computing_structure_refinement 'SHELXL-97 (Sheldrick, 1997)'
_computing_structure_solution 'SHELXS-97 (Sheldrick, 1997)'
_diffrn_ambient_temperature 173(2)
_diffrn_measured_fraction_theta_full 0.986
_diffrn_measured_fraction_theta_max 0.986
_diffrn_measurement_device_type 'Bruker-Nonius Apex X8-CCD-diffractometer'
_diffrn_measurement_method '\w scans'
_diffrn_radiation_monochromator graphite
_diffrn_radiation_source 'sealed tube'
_diffrn_radiation_type MoK\a
_diffrn_radiation_wavelength 0.71073
_diffrn_reflns_av_R_equivalents 0.0188
_diffrn_reflns_av_sigmaI/netI 0.0161
_diffrn_reflns_limit_h_max 10
_diffrn_reflns_limit_h_min -10
_diffrn_reflns_limit_k_max 11
_diffrn_reflns_limit_k_min -11
_diffrn_reflns_limit_l_max 17
_diffrn_reflns_limit_l_min -17
_diffrn_reflns_number 20522
_diffrn_reflns_theta_full 27.50
_diffrn_reflns_theta_max 27.50
_diffrn_reflns_theta_min 2.47
_exptl_absorpt_coefficient_mu 0.109
_exptl_absorpt_correction_T_max 0.9828
_exptl_absorpt_correction_T_min 0.9619
_exptl_absorpt_correction_type multi-scan
_exptl_absorpt_process_details '(SADABS; Sheldrick, 2004)'
_exptl_crystal_colour colourless
_exptl_crystal_density_diffrn 1.414
_exptl_crystal_density_method 'not measured'
_exptl_crystal_description block
_exptl_crystal_F_000 412
_exptl_crystal_size_max 0.36
_exptl_crystal_size_mid 0.23
_exptl_crystal_size_min 0.16
_refine_diff_density_max 0.428
_refine_diff_density_min -0.357
_refine_diff_density_rms 0.042
_refine_ls_extinction_method none
_refine_ls_goodness_of_fit_ref 1.055
_refine_ls_hydrogen_treatment mixed
_refine_ls_matrix_type full
_refine_ls_number_parameters 280
_refine_ls_number_reflns 4169
_refine_ls_number_restraints 0
_refine_ls_restrained_S_all 1.055
_refine_ls_R_factor_all 0.0542
_refine_ls_R_factor_gt 0.0463
_refine_ls_shift/su_max 0.000
_refine_ls_shift/su_mean 0.000
_refine_ls_structure_factor_coef Fsqd
_refine_ls_weighting_details 'calc w=1/[\s^2^(Fo^2^)+(0.0368P)^2^+0.6087P] where P=(Fo^2^+2Fc^2^)/3'
_refine_ls_weighting_scheme calc
_refine_ls_wR_factor_gt 0.1068
_refine_ls_wR_factor_ref 0.1098
_reflns_number_gt 3601
_reflns_number_total 4169
_reflns_threshold_expression >2sigma(I)
_cod_data_source_file b803141j.txt
_cod_data_source_block avkv11
_cod_original_cell_volume 917.1(3)
_cod_original_sg_symbol_H-M P-1
_cod_database_code 7150923

loop_
_symmetry_equiv_pos_as_xyz
'x, y, z'
'-x, -y, -z'

loop_
_atom_site_label
_atom_site_type_symbol
_atom_site_fract_x
_atom_site_fract_y
_atom_site_fract_z
_atom_site_U_iso_or_equiv
_atom_site_adp_type
_atom_site_occupancy
_atom_site_symmetry_multiplicity
_atom_site_calc_flag
_atom_site_refinement_flags
_atom_site_disorder_assembly
_atom_site_disorder_group
O1 O 0.50648(16) 0.29579(14) 0.03072(10) 0.0342(3) Uani 1 1 d . . .
H2 H 0.615(3) 0.319(3) 0.0641(17) 0.048(6) Uiso 1 1 d . . .
N1 N 0.28238(15) 0.61622(15) 0.17994(10) 0.0255(3) Uani 1 1 d . . .
C1 C 0.43940(17) 0.61643(17) 0.24340(11) 0.0218(3) Uani 1 1 d . B .
H1 H 0.5239 0.7286 0.2665 0.026 Uiso 1 1 calc R . .
C2 C 0.52117(18) 0.50071(17) 0.18250(12) 0.0237(3) Uani 1 1 d . . .
C3 C 0.43599(19) 0.39384(18) 0.09016(13) 0.0269(3) Uani 1 1 d . B .
C4 C 0.2509(2) 0.3720(2) 0.04626(13) 0.0321(4) Uani 1 1 d . . .
H4A H 0.1853 0.2547 0.0217 0.039 Uiso 1 1 calc R A 1
H4B H 0.2473 0.4166 -0.0132 0.039 Uiso 1 1 calc R A 1
N2 N 0.38674(15) 0.56820(14) 0.33284(10) 0.0228(3) Uani 1 1 d . . .
C8 C 0.42160(19) 0.69417(18) 0.42129(12) 0.0262(3) Uani 1 1 d . B .
C9 C 0.3578(3) 0.7834(3) 0.58389(15) 0.0485(5) Uani 1 1 d . B .
H9A H 0.4731 0.8012 0.6231 0.073 Uiso 1 1 calc R . .
H9B H 0.2701 0.7525 0.6245 0.073 Uiso 1 1 calc R . .
H9C H 0.3532 0.8835 0.5678 0.073 Uiso 1 1 calc R . .
O2 O 0.32400(16) 0.65426(14) 0.48936(9) 0.0352(3) Uani 1 1 d . . .
O3 O 0.52883(17) 0.82484(14) 0.43576(9) 0.0386(3) Uani 1 1 d . . .
C10 C 0.69566(19) 0.50356(18) 0.22286(12) 0.0255(3) Uani 1 1 d . B .
C11 C 0.9335(2) 0.6035(2) 0.36165(15) 0.0383(4) Uani 1 1 d . B .
H11A H 0.9323 0.4932 0.3607 0.057 Uiso 1 1 calc R . .
H11B H 0.9679 0.6734 0.4324 0.057 Uiso 1 1 calc R . .
H11C H 1.0163 0.6460 0.3211 0.057 Uiso 1 1 calc R . .
O4 O 0.77563(15) 0.42261(15) 0.17481(10) 0.0373(3) Uani 1 1 d . . .
O5 O 0.76135(13) 0.60048(14) 0.31812(9) 0.0306(3) Uani 1 1 d . . .
C18 C 0.2670(2) 0.73973(19) 0.14179(12) 0.0281(3) Uani 1 1 d . B .
C19 C 0.3964(3) 1.0133(2) 0.14770(15) 0.0419(4) Uani 1 1 d . B .
H19A H 0.3849 0.9795 0.0731 0.063 Uiso 1 1 calc R . .
H19B H 0.5046 1.1024 0.1781 0.063 Uiso 1 1 calc R . .
H19C H 0.2980 1.0500 0.1650 0.063 Uiso 1 1 calc R . .
O6 O 0.14806(17) 0.72840(17) 0.07578(11) 0.0461(3) Uani 1 1 d . . .
O7 O 0.39861(15) 0.87782(13) 0.18741(9) 0.0308(3) Uani 1 1 d . . .
C5A C 0.1657(12) 0.4569(11) 0.1254(6) 0.0213(10) Uani 0.655(4) 1 d P B 1
H5A H 0.0524 0.4627 0.0929 0.026 Uiso 0.655(4) 1 calc PR B 1
C6A C 0.1413(5) 0.3588(4) 0.2049(3) 0.0228(5) Uani 0.655(4) 1 d PG B 1
C7A C 0.2467(6) 0.4107(4) 0.3015(3) 0.0224(5) Uani 0.655(4) 1 d PG B 1
C12A C 0.2239(5) 0.3126(3) 0.3668(2) 0.0263(6) Uani 0.655(4) 1 d PG B 1
H12A H 0.2959 0.3481 0.4328 0.032 Uiso 0.655(4) 1 calc PR B 1
C13A C 0.0957(3) 0.1624(3) 0.3355(2) 0.0259(6) Uani 0.655(4) 1 d PG B 1
C14A C -0.0097(3) 0.1105(2) 0.2389(2) 0.0282(7) Uani 0.655(4) 1 d PG B 1
C15A C 0.0131(3) 0.2087(3) 0.17361(19) 0.0252(6) Uani 0.655(4) 1 d PG B 1
H15A H -0.0590 0.1732 0.1076 0.030 Uiso 0.655(4) 1 calc PR B 1
C16A C 0.0836(4) 0.0561(3) 0.4069(2) 0.0451(8) Uani 0.655(4) 1 d P B 1
H16A H 0.1629 0.1171 0.4724 0.068 Uiso 0.655(4) 1 calc PR B 1
H16B H 0.1154 -0.0403 0.3762 0.068 Uiso 0.655(4) 1 calc PR B 1
H16C H -0.0354 0.0227 0.4185 0.068 Uiso 0.655(4) 1 calc PR B 1
C17A C -0.1515(4) -0.0530(4) 0.2041(3) 0.0377(7) Uani 0.655(4) 1 d P B 1
H17A H -0.2256 -0.0614 0.1401 0.057 Uiso 0.655(4) 1 calc PR B 1
H17B H -0.2216 -0.0625 0.2569 0.057 Uiso 0.655(4) 1 calc PR B 1
H17C H -0.0987 -0.1403 0.1927 0.057 Uiso 0.655(4) 1 calc PR B 1
C5B C 0.169(3) 0.436(2) 0.1419(14) 0.0213(10) Uani 0.345(4) 1 d P B 2
H5B H 0.0496 0.4343 0.1136 0.026 Uiso 0.345(4) 1 calc PR B 2
C6B C 0.1513(11) 0.3503(8) 0.2244(5) 0.0228(5) Uani 0.345(4) 1 d PG B 2
C7B C 0.2612(13) 0.4219(8) 0.3196(6) 0.0224(5) Uani 0.345(4) 1 d PG B 2
C12B C 0.2509(10) 0.3403(7) 0.3943(5) 0.0263(6) Uani 0.345(4) 1 d PG B 2
H12B H 0.3260 0.3892 0.4594 0.032 Uiso 0.345(4) 1 calc PR B 2
C13B C 0.1307(6) 0.1872(6) 0.3738(3) 0.0252(6) Uani 0.345(4) 1 d PG B 2
H13B H 0.1236 0.1315 0.4249 0.030 Uiso 0.345(4) 1 calc PR B 2
C14B C 0.0208(7) 0.1157(5) 0.2786(4) 0.0282(7) Uani 0.345(4) 1 d PG B 2
C15B C 0.0311(7) 0.1972(7) 0.2039(4) 0.0259(6) Uani 0.345(4) 1 d PG B 2
C16B C -0.0891(6) 0.1115(6) 0.1021(4) 0.0339(12) Uani 0.345(4) 1 d P B 2
H16D H -0.0900 0.1890 0.0623 0.051 Uiso 0.345(4) 1 calc PR B 2
H16E H -0.2065 0.0652 0.1129 0.051 Uiso 0.345(4) 1 calc PR B 2
H16F H -0.0493 0.0243 0.0647 0.051 Uiso 0.345(4) 1 calc PR B 2
C17B C -0.1139(9) -0.0563(7) 0.2585(6) 0.0446(16) Uani 0.345(4) 1 d P B 2
H17G H -0.2314 -0.0505 0.2415 0.067 Uiso 0.345(4) 1 calc PR B 2
H17H H -0.1027 -0.0931 0.3200 0.067 Uiso 0.345(4) 1 calc PR B 2
H17I H -0.0919 -0.1331 0.2012 0.067 Uiso 0.345(4) 1 calc PR B 2

loop_
_atom_site_aniso_label
_atom_site_aniso_U_11
_atom_site_aniso_U_22
_atom_site_aniso_U_33
_atom_site_aniso_U_23
_atom_site_aniso_U_13
_atom_site_aniso_U_12
O1 0.0323(6) 0.0327(6) 0.0357(7) 0.0006(5) 0.0118(5) 0.0126(5)
N1 0.0170(5) 0.0237(6) 0.0298(7) 0.0017(5) -0.0026(5) 0.0049(5)
C1 0.0161(6) 0.0194(6) 0.0267(8) 0.0038(6) 0.0012(5) 0.0039(5)
C2 0.0189(6) 0.0212(7) 0.0311(8) 0.0067(6) 0.0064(6) 0.0062(5)
C3 0.0246(7) 0.0226(7) 0.0327(8) 0.0052(6) 0.0101(6) 0.0065(6)
C4 0.0233(7) 0.0308(8) 0.0314(9) -0.0040(7) 0.0031(6) 0.0032(6)
N2 0.0193(6) 0.0192(6) 0.0277(7) 0.0045(5) 0.0044(5) 0.0046(5)
C8 0.0235(7) 0.0269(7) 0.0269(8) 0.0058(6) 0.0014(6) 0.0089(6)
C9 0.0551(12) 0.0515(12) 0.0307(10) -0.0014(8) 0.0133(9) 0.0130(10)
O2 0.0382(6) 0.0356(6) 0.0280(6) 0.0046(5) 0.0096(5) 0.0081(5)
O3 0.0414(7) 0.0281(6) 0.0328(7) -0.0006(5) 0.0035(5) -0.0010(5)
C10 0.0222(7) 0.0245(7) 0.0328(8) 0.0107(6) 0.0080(6) 0.0086(6)
C11 0.0238(8) 0.0444(10) 0.0452(11) 0.0100(8) -0.0008(7) 0.0140(7)
O4 0.0294(6) 0.0449(7) 0.0422(7) 0.0080(6) 0.0100(5) 0.0214(5)
O5 0.0207(5) 0.0329(6) 0.0361(6) 0.0056(5) 0.0014(5) 0.0108(4)
C18 0.0249(7) 0.0308(8) 0.0280(8) 0.0028(6) 0.0022(6) 0.0138(6)
C19 0.0552(11) 0.0319(9) 0.0423(11) 0.0147(8) 0.0035(9) 0.0184(8)
O6 0.0387(7) 0.0479(8) 0.0464(8) 0.0082(6) -0.0141(6) 0.0188(6)
O7 0.0346(6) 0.0252(5) 0.0312(6) 0.0074(5) -0.0008(5) 0.0105(5)
C5A 0.0167(7) 0.021(2) 0.023(3) 0.0042(13) -0.0013(17) 0.0042(13)
C6A 0.0171(8) 0.0211(8) 0.0273(15) 0.0011(8) 0.0042(10) 0.0065(6)
C7A 0.0172(10) 0.0169(8) 0.0289(17) 0.0003(9) 0.0052(10) 0.0038(6)
C12A 0.0240(14) 0.0182(13) 0.0296(19) 0.0001(12) 0.0017(12) 0.0028(9)
C13A 0.0250(12) 0.0175(10) 0.0273(17) 0.0020(9) 0.0014(12) -0.0005(9)
C14A 0.0212(13) 0.0218(8) 0.032(2) -0.0030(14) 0.0017(13) 0.0021(8)
C15A 0.0186(10) 0.0273(11) 0.0246(16) -0.0004(10) 0.0014(11) 0.0069(8)
C16A 0.0494(17) 0.0320(14) 0.0454(17) 0.0175(13) 0.0001(13) -0.0027(12)
C17A 0.0353(15) 0.0274(14) 0.0406(19) 0.0065(14) 0.0050(14) -0.0022(11)
C5B 0.0167(7) 0.021(2) 0.023(3) 0.0042(13) -0.0013(17) 0.0042(13)
C6B 0.0171(8) 0.0211(8) 0.0273(15) 0.0011(8) 0.0042(10) 0.0065(6)
C7B 0.0172(10) 0.0169(8) 0.0289(17) 0.0003(9) 0.0052(10) 0.0038(6)
C12B 0.0240(14) 0.0182(13) 0.0296(19) 0.0001(12) 0.0017(12) 0.0028(9)
C13B 0.0186(10) 0.0273(11) 0.0246(16) -0.0004(10) 0.0014(11) 0.0069(8)
C14B 0.0212(13) 0.0218(8) 0.032(2) -0.0030(14) 0.0017(13) 0.0021(8)
C15B 0.0250(12) 0.0175(10) 0.0273(17) 0.0020(9) 0.0014(12) -0.0005(9)
C16B 0.029(2) 0.026(2) 0.036(3) 0.006(2) -0.001(2) -0.0011(18)
C17B 0.049(4) 0.032(3) 0.049(4) 0.015(3) 0.013(3) 0.001(3)

loop_
_atom_type_symbol
_atom_type_description
_atom_type_scat_dispersion_real
_atom_type_scat_dispersion_imag
_atom_type_scat_source
C C 0.0033 0.0016 'International Tables Vol C Tables 4.2.6.8 and 6.1.1.4'
H H 0.0000 0.0000 'International Tables Vol C Tables 4.2.6.8 and 6.1.1.4'
N N 0.0061 0.0033 'International Tables Vol C Tables 4.2.6.8 and 6.1.1.4'
O O 0.0106 0.0060 'International Tables Vol C Tables 4.2.6.8 and 6.1.1.4'

loop_
_geom_angle_atom_site_label_1
_geom_angle_atom_site_label_2
_geom_angle_atom_site_label_3
_geom_angle
_geom_angle_site_symmetry_1
_geom_angle_site_symmetry_3
_geom_angle_publ_flag
C3 O1 H2 105.6(14) . . ?
C18 N1 C5A 116.4(2) . . ?
C18 N1 C1 124.99(12) . . ?
C5A N1 C1 114.4(3) . . ?
C18 N1 C5B 127.9(5) . . ?
C5A N1 C5B 12.0(7) . . ?
C1 N1 C5B 104.8(6) . . ?
N1 C1 N2 106.61(11) . . ?
N1 C1 C2 110.13(12) . . ?
N2 C1 C2 111.88(12) . . ?
N1 C1 H1 109.4 . . ?
N2 C1 H1 109.4 . . ?
C2 C1 H1 109.4 . . ?
C3 C2 C10 118.63(14) . . ?
C3 C2 C1 121.58(13) . . ?
C10 C2 C1 119.79(13) . . ?
O1 C3 C2 123.79(14) . . ?
O1 C3 C4 113.63(14) . . ?
C2 C3 C4 122.57(14) . . ?
C3 C4 C5A 111.4(3) . . ?
C3 C4 C5B 105.6(6) . . ?
C5A C4 C5B 11.7(6) . . ?
C3 C4 H4A 109.4 . . ?
C5A C4 H4A 109.4 . . ?
C5B C4 H4A 103.0 . . ?
C3 C4 H4B 109.4 . . ?
C5A C4 H4B 109.4 . . ?
C5B C4 H4B 121.1 . . ?
H4A C4 H4B 108.0 . . ?
C7B N2 C8 121.1(5) . . ?
C7B N2 C1 120.0(4) . . ?
C8 N2 C1 115.14(12) . . ?
C7B N2 C7A 9.0(4) . . ?
C8 N2 C7A 128.3(2) . . ?
C1 N2 C7A 111.17(18) . . ?
O3 C8 O2 124.11(15) . . ?
O3 C8 N2 123.43(15) . . ?
O2 C8 N2 112.45(13) . . ?
O2 C9 H9A 109.5 . . ?
O2 C9 H9B 109.5 . . ?
H9A C9 H9B 109.5 . . ?
O2 C9 H9C 109.5 . . ?
H9A C9 H9C 109.5 . . ?
H9B C9 H9C 109.5 . . ?
C8 O2 C9 114.12(14) . . ?
O4 C10 O5 122.33(14) . . ?
O4 C10 C2 123.60(15) . . ?
O5 C10 C2 114.06(13) . . ?
O5 C11 H11A 109.5 . . ?
O5 C11 H11B 109.5 . . ?
H11A C11 H11B 109.5 . . ?
O5 C11 H11C 109.5 . . ?
H11A C11 H11C 109.5 . . ?
H11B C11 H11C 109.5 . . ?
C10 O5 C11 115.56(13) . . ?
O6 C18 O7 123.91(16) . . ?
O6 C18 N1 124.27(16) . . ?
O7 C18 N1 111.81(13) . . ?
O7 C19 H19A 109.5 . . ?
O7 C19 H19B 109.5 . . ?
H19A C19 H19B 109.5 . . ?
O7 C19 H19C 109.5 . . ?
H19A C19 H19C 109.5 . . ?
H19B C19 H19C 109.5 . . ?
C18 O7 C19 115.29(13) . . ?
N1 C5A C4 109.5(6) . . ?
N1 C5A C6A 106.5(5) . . ?
C4 C5A C6A 106.7(5) . . ?
N1 C5A H5A 111.3 . . ?
C4 C5A H5A 111.3 . . ?
C6A C5A H5A 111.3 . . ?
C7A C6A C15A 120.0 . . ?
C7A C6A C5A 123.0(4) . . ?
C15A C6A C5A 116.9(4) . . ?
C6A C7A C12A 120.0 . . ?
C6A C7A N2 119.6(2) . . ?
C12A C7A N2 120.3(2) . . ?
C13A C12A C7A 120.0 . . ?
C13A C12A H12A 120.0 . . ?
C7A C12A H12A 120.0 . . ?
C12A C13A C14A 120.0 . . ?
C12A C13A C16A 117.81(19) . . ?
C14A C13A C16A 122.08(19) . . ?
C15A C14A C13A 120.0 . . ?
C15A C14A C17A 119.47(19) . . ?
C13A C14A C17A 120.53(19) . . ?
C14A C15A C6A 120.0 . . ?
C14A C15A H15A 120.0 . . ?
C6A C15A H15A 120.0 . . ?
C6B C5B N1 114.6(12) . . ?
C6B C5B C4 120.4(12) . . ?
N1 C5B C4 100.5(10) . . ?
C6B C5B H5B 106.8 . . ?
N1 C5B H5B 106.8 . . ?
C4 C5B H5B 106.8 . . ?
C7B C6B C15B 120.0 . . ?
C7B C6B C5B 119.7(9) . . ?
C15B C6B C5B 120.2(9) . . ?
N2 C7B C6B 117.4(4) . . ?
N2 C7B C12B 122.4(4) . . ?
C6B C7B C12B 120.0 . . ?
C13B C12B C7B 120.0 . . ?
C13B C12B H12B 120.0 . . ?
C7B C12B H12B 120.0 . . ?
C12B C13B C14B 120.0 . . ?
C12B C13B H13B 120.0 . . ?
C14B C13B H13B 120.0 . . ?
C15B C14B C13B 120.0 . . ?
C15B C14B C17B 121.4(4) . . ?
C13B C14B C17B 118.6(4) . . ?
C14B C15B C6B 120.0 . . ?
C14B C15B C16B 117.2(4) . . ?
C6B C15B C16B 122.8(4) . . ?
C15B C16B H16D 109.5 . . ?
C15B C16B H16E 109.5 . . ?
H16D C16B H16E 109.5 . . ?
C15B C16B H16F 109.5 . . ?
H16D C16B H16F 109.5 . . ?
H16E C16B H16F 109.5 . . ?
C14B C17B H17G 109.5 . . ?
C14B C17B H17H 109.5 . . ?
H17G C17B H17H 109.5 . . ?
C14B C17B H17I 109.5 . . ?
H17G C17B H17I 109.5 . . ?
H17H C17B H17I 109.5 . . ?

loop_
_geom_bond_atom_site_label_1
_geom_bond_atom_site_label_2
_geom_bond_distance
_geom_bond_site_symmetry_2
_geom_bond_publ_flag
O1 C3 1.3440(19) . ?
O1 H2 0.89(2) . ?
N1 C18 1.358(2) . ?
N1 C5A 1.441(10) . ?
N1 C1 1.4634(18) . ?
N1 C5B 1.547(19) . ?
C1 N2 1.4668(19) . ?
C1 C2 1.519(2) . ?
C1 H1 1.0000 . ?
C2 C3 1.360(2) . ?
C2 C10 1.460(2) . ?
C3 C4 1.503(2) . ?
C4 C5A 1.519(10) . ?
C4 C5B 1.60(2) . ?
C4 H4A 0.9900 . ?
C4 H4B 0.9900 . ?
N2 C7B 1.380(4) . ?
N2 C8 1.381(2) . ?
N2 C7A 1.480(2) . ?
C8 O3 1.208(2) . ?
C8 O2 1.347(2) . ?
C9 O2 1.453(2) . ?
C9 H9A 0.9800 . ?
C9 H9B 0.9800 . ?
C9 H9C 0.9800 . ?
C10 O4 1.2307(19) . ?
C10 O5 1.336(2) . ?
C11 O5 1.4534(19) . ?
C11 H11A 0.9800 . ?
C11 H11B 0.9800 . ?
C11 H11C 0.9800 . ?
C18 O6 1.213(2) . ?
C18 O7 1.348(2) . ?
C19 O7 1.445(2) . ?
C19 H19A 0.9800 . ?
C19 H19B 0.9800 . ?
C19 H19C 0.9800 . ?
C5A C6A 1.552(5) . ?
C5A H5A 1.0000 . ?
C6A C7A 1.3900 . ?
C6A C15A 1.3900 . ?
C7A C12A 1.3900 . ?
C12A C13A 1.3900 . ?
C12A H12A 0.9500 . ?
C13A C14A 1.3900 . ?
C13A C16A 1.512(4) . ?
C14A C15A 1.3900 . ?
C14A C17A 1.522(3) . ?
C15A H15A 0.9500 . ?
C16A H16A 0.9800 . ?
C16A H16B 0.9800 . ?
C16A H16C 0.9800 . ?
C17A H17A 0.9800 . ?
C17A H17B 0.9800 . ?
C17A H17C 0.9800 . ?
C5B C6B 1.509(14) . ?
C5B H5B 1.0000 . ?
C6B C7B 1.3900 . ?
C6B C15B 1.3900 . ?
C7B C12B 1.3900 . ?
C12B C13B 1.3900 . ?
C12B H12B 0.9500 . ?
C13B C14B 1.3900 . ?
C13B H13B 0.9500 . ?
C14B C15B 1.3900 . ?
C14B C17B 1.565(7) . ?
C15B C16B 1.502(7) . ?
C16B H16D 0.9800 . ?
C16B H16E 0.9800 . ?
C16B H16F 0.9800 . ?
C17B H17G 0.9800 . ?
C17B H17H 0.9800 . ?
C17B H17I 0.9800 . ?

loop_
_geom_hbond_atom_site_label_D
_geom_hbond_atom_site_label_H
_geom_hbond_atom_site_label_A
_geom_hbond_distance_DH
_geom_hbond_distance_HA
_geom_hbond_distance_DA
_geom_hbond_angle_DHA
_geom_hbond_site_symmetry_A
O1 H2 O4 0.89(2) 1.76(2) 2.565(2) 150(2) .

loop_
_geom_torsion_atom_site_label_1
_geom_torsion_atom_site_label_2
_geom_torsion_atom_site_label_3
_geom_torsion_atom_site_label_4
_geom_torsion
_geom_torsion_site_symmetry_1
_geom_torsion_site_symmetry_2
_geom_torsion_site_symmetry_3
_geom_torsion_site_symmetry_4
_geom_torsion_publ_flag
C18 N1 C1 N2 130.16(15) . . . . ?
C5A N1 C1 N2 -73.7(4) . . . . ?
C5B N1 C1 N2 -66.2(8) . . . . ?
C18 N1 C1 C2 -108.26(16) . . . . ?
C5A N1 C1 C2 47.9(4) . . . . ?
C5B N1 C1 C2 55.4(8) . . . . ?
N1 C1 C2 C3 -11.40(19) . . . . ?
N2 C1 C2 C3 106.98(16) . . . . ?
N1 C1 C2 C10 168.25(13) . . . . ?
N2 C1 C2 C10 -73.37(16) . . . . ?
C10 C2 C3 O1 -3.7(2) . . . . ?
C1 C2 C3 O1 175.96(14) . . . . ?
C10 C2 C3 C4 174.80(14) . . . . ?
C1 C2 C3 C4 -5.5(2) . . . . ?
O1 C3 C4 C5A 167.5(3) . . . . ?
C2 C3 C4 C5A -11.1(3) . . . . ?
O1 C3 C4 C5B 156.7(6) . . . . ?
C2 C3 C4 C5B -21.9(6) . . . . ?
N1 C1 N2 C7B 57.4(6) . . . . ?
C2 C1 N2 C7B -63.1(6) . . . . ?
N1 C1 N2 C8 -101.08(14) . . . . ?
C2 C1 N2 C8 138.46(13) . . . . ?
N1 C1 N2 C7A 55.3(3) . . . . ?
C2 C1 N2 C7A -65.2(3) . . . . ?
C7B N2 C8 O3 -179.1(5) . . . . ?
C1 N2 C8 O3 -21.0(2) . . . . ?
C7A N2 C8 O3 -172.5(3) . . . . ?
C7B N2 C8 O2 1.4(6) . . . . ?
C1 N2 C8 O2 159.57(12) . . . . ?
C7A N2 C8 O2 8.0(3) . . . . ?
O3 C8 O2 C9 0.1(2) . . . . ?
N2 C8 O2 C9 179.55(15) . . . . ?
C3 C2 C10 O4 5.4(2) . . . . ?
C1 C2 C10 O4 -174.29(14) . . . . ?
C3 C2 C10 O5 -173.59(14) . . . . ?
C1 C2 C10 O5 6.7(2) . . . . ?
O4 C10 O5 C11 -0.3(2) . . . . ?
C2 C10 O5 C11 178.67(13) . . . . ?
C5A N1 C18 O6 11.1(5) . . . . ?
C1 N1 C18 O6 166.86(16) . . . . ?
C5B N1 C18 O6 7.1(10) . . . . ?
C5A N1 C18 O7 -169.9(4) . . . . ?
C1 N1 C18 O7 -14.2(2) . . . . ?
C5B N1 C18 O7 -174.0(10) . . . . ?
O6 C18 O7 C19 -3.9(2) . . . . ?
N1 C18 O7 C19 177.16(14) . . . . ?
C18 N1 C5A C4 92.2(4) . . . . ?
C1 N1 C5A C4 -66.1(4) . . . . ?
C5B N1 C5A C4 -103(6) . . . . ?
C18 N1 C5A C6A -152.8(4) . . . . ?
C1 N1 C5A C6A 48.9(6) . . . . ?
C5B N1 C5A C6A 12(5) . . . . ?
C3 C4 C5A N1 44.5(4) . . . . ?
C5B C4 C5A N1 107(5) . . . . ?
C3 C4 C5A C6A -70.5(6) . . . . ?
C5B C4 C5A C6A -8(5) . . . . ?
N1 C5A C6A C7A -13.1(7) . . . . ?
C4 C5A C6A C7A 103.8(5) . . . . ?
N1 C5A C6A C15A 170.4(4) . . . . ?
C4 C5A C6A C15A -72.6(6) . . . . ?
C15A C6A C7A C12A 0.0 . . . . ?
C5A C6A C7A C12A -176.3(5) . . . . ?
C15A C6A C7A N2 177.9(5) . . . . ?
C5A C6A C7A N2 1.6(5) . . . . ?
C7B N2 C7A C6A 168(5) . . . . ?
C8 N2 C7A C6A 129.12(19) . . . . ?
C1 N2 C7A C6A -23.3(3) . . . . ?
C7B N2 C7A C12A -14(5) . . . . ?
C8 N2 C7A C12A -53.0(4) . . . . ?
C1 N2 C7A C12A 154.6(2) . . . . ?
C6A C7A C12A C13A 0.0 . . . . ?
N2 C7A C12A C13A -177.9(5) . . . . ?
C7A C12A C13A C14A 0.0 . . . . ?
C7A C12A C13A C16A 176.3(2) . . . . ?
C12A C13A C14A C15A 0.0 . . . . ?
C16A C13A C14A C15A -176.2(2) . . . . ?
C12A C13A C14A C17A -179.5(3) . . . . ?
C16A C13A C14A C17A 4.3(3) . . . . ?
C13A C14A C15A C6A 0.0 . . . . ?
C17A C14A C15A C6A 179.5(3) . . . . ?
C7A C6A C15A C14A 0.0 . . . . ?
C5A C6A C15A C14A 176.6(5) . . . . ?
C18 N1 C5B C6B -149.3(8) . . . . ?
C5A N1 C5B C6B -167(7) . . . . ?
C1 N1 C5B C6B 47.7(14) . . . . ?
C18 N1 C5B C4 80.1(10) . . . . ?
C5A N1 C5B C4 62(5) . . . . ?
C1 N1 C5B C4 -82.8(7) . . . . ?
C3 C4 C5B C6B -64.4(14) . . . . ?
C5A C4 C5B C6B 174(6) . . . . ?
C3 C4 C5B N1 62.4(7) . . . . ?
C5A C4 C5B N1 -59(5) . . . . ?
N1 C5B C6B C7B -13.3(16) . . . . ?
C4 C5B C6B C7B 106.7(13) . . . . ?
N1 C5B C6B C15B 169.5(9) . . . . ?
C4 C5B C6B C15B -70.5(16) . . . . ?
C8 N2 C7B C6B 137.0(3) . . . . ?
C1 N2 C7B C6B -20.1(8) . . . . ?
C7A N2 C7B C6B -8(5) . . . . ?
C8 N2 C7B C12B -48.0(9) . . . . ?
C1 N2 C7B C12B 154.8(4) . . . . ?
C7A N2 C7B C12B 167(6) . . . . ?
C15B C6B C7B N2 175.1(10) . . . . ?
C5B C6B C7B N2 -2.1(10) . . . . ?
C15B C6B C7B C12B 0.0 . . . . ?
C5B C6B C7B C12B -177.2(11) . . . . ?
N2 C7B C12B C13B -174.8(11) . . . . ?
C6B C7B C12B C13B 0.0 . . . . ?
C7B C12B C13B C14B 0.0 . . . . ?
C12B C13B C14B C15B 0.0 . . . . ?
C12B C13B C14B C17B -179.6(7) . . . . ?
C13B C14B C15B C6B 0.0 . . . . ?
C17B C14B C15B C6B 179.6(7) . . . . ?
C13B C14B C15B C16B 178.8(5) . . . . ?
C17B C14B C15B C16B -1.6(6) . . . . ?
C7B C6B C15B C14B 0.0 . . . . ?
C5B C6B C15B C14B 177.2(11) . . . . ?
C7B C6B C15B C16B -178.8(5) . . . . ?
C5B C6B C15B C16B -1.6(12) . . . . ?
